data_4022923
loop_
_publ_author_name
'Chun Zhang'
'Chuan-Feng Chen'

_publ_section_title
;
 Triptycene-Based Expanded Oxacalixarenes: Synthesis,
 Structure, and Tubular Assemblies in the Solid State
;
_journal_name_full 'Journal of Organic Chemistry'
_journal_page_first 3880
_journal_page_last 3888
_journal_paper_doi 10.1021/jo0702490
_journal_volume 72
_journal_year 2007
_chemical_formula_sum 'C120 Cl4'
_chemical_formula_weight 1583.131
_space_group_IT_number 2
_symmetry_Int_Tables_number 2
_symmetry_space_group_name_Hall '-P 1'
_symmetry_space_group_name_H-M 'P -1'
_audit_creation_date 07-02-04
_audit_creation_method 'Created with Diamond (www.crystalimpact.com)'
_audit_update_record 07-02-04
_cell_angle_alpha 63.269(6)
_cell_angle_beta 77.693(6)
_cell_angle_gamma 86.662(7)
_cell_length_a 12.1813(39)
_cell_length_b 15.6261(51)
_cell_length_c 15.9368(49)
_cell_volume 2644.6
_cod_data_source_file jo0702490si20070206_041853.cif
_cod_data_source_block 50816C
_cod_depositor_comments
;
   According to the paper, the compounds contains O and N atoms that in the
   present CIF appear as carbons.
   Apparently, this is due to very poor quality of diffraction data and the
   CIF must be taken just as a rough view of the shape of the molecule,
   not as faithful description of the compound.
miguel.
;
_cod_original_sg_symbol_Hall -P_1
_cod_original_formula_sum 'Cl4 C120'
_cod_database_code 4022923

loop_
_symmetry_equiv_pos_site_id
_symmetry_equiv_pos_as_xyz
1 'x, y, z'
2 '-x, -y, -z'

loop_
_atom_site_label
_atom_site_type_symbol
_atom_site_fract_x
_atom_site_fract_y
_atom_site_fract_z
_atom_site_occupancy
_atom_site_symmetry_multiplicity
_atom_site_Wyckoff_symbol
_atom_site_calc_flag
_atom_site_thermal_displace_type
_atom_site_U_iso_or_equiv
Cl3 Cl 0.1417 0.5705 0.0824 1.000 2 i d Uiso 0.08295
Cl4 Cl 0.9649 0.0046 -0.2819 1.000 2 i d Uiso 0.07384
C1 C 0.9176 0.0217 -0.1785 1.000 2 i d Uiso 0.05365
C2 C 0.8323 -0.0391 -0.1153 1.000 2 i d Uiso 0.04276
C3 C 0.8513 0.0375 -0.0169 1.000 2 i d Uiso 0.03397
C4 C 0.9913 0.1588 -0.0829 1.000 2 i d Uiso 0.02389
C5 C 0.7637 0.1928 0.2081 1.000 2 i d Uiso 0.04347
C6 C 0.7169 -0.0820 0.0259 1.000 2 i d Uiso 0.02722
C7 C 0.5233 0.4853 0.1062 1.000 2 i d Uiso 0.02590
C8 C 0.9721 0.1846 -0.0059 1.000 2 i d Uiso 0.04795
C9 C 0.9716 0.0874 -0.1716 1.000 2 i d Uiso 0.03756
C10 C 0.9355 0.0905 -0.0890 1.000 2 i d Uiso 0.06324
C11 C 0.8052 -0.0244 -0.0368 1.000 2 i d Uiso 0.05951
C12 C 0.3847 0.0234 0.2849 1.000 2 i d Uiso 0.04899
C13 C 0.8724 0.1652 0.0640 1.000 2 i d Uiso 0.03938
C14 C 0.4489 0.0128 0.3498 1.000 2 i d Uiso 0.04605
C15 C 0.6947 -0.0905 0.2659 1.000 2 i d Uiso 0.05200
C16 C 0.5109 -0.0807 0.3825 1.000 2 i d Uiso 0.05775
C17 C 1.0536 0.2833 0.0489 1.000 2 i d Uiso 0.05410
C18 C 0.6770 -0.0768 0.1144 1.000 2 i d Uiso 0.06357
C19 C 0.4548 0.0844 0.3801 1.000 2 i d Uiso 0.05924
C20 C 0.5768 -0.0817 0.2890 1.000 2 i d Uiso 0.04655
C21 C 0.3922 0.3539 0.1850 1.000 2 i d Uiso 0.03138
C22 C 0.8070 0.4533 0.1529 1.000 2 i d Uiso 0.06266
C23 C 0.2435 0.2458 0.2525 1.000 2 i d Uiso 0.02933
C24 C 0.4176 -0.1600 0.4227 1.000 2 i d Uiso 0.04996
C25 C 0.2018 0.3969 0.1754 1.000 2 i d Uiso 0.04052
C26 C 0.8095 0.1573 0.2990 1.000 2 i d Uiso 0.04812
C27 C 0.8675 0.2048 0.1250 1.000 2 i d Uiso 0.04452
C28 C 0.2415 0.4861 0.1216 1.000 2 i d Uiso 0.05035
C29 C 0.7447 -0.0877 0.1756 1.000 2 i d Uiso 0.05485
C30 C 0.7307 0.2986 0.1821 1.000 2 i d Uiso 0.04704
C31 C 0.3162 0.1036 0.2500 1.000 2 i d Uiso 0.06023
C32 C 0.3217 0.1709 0.2827 1.000 2 i d Uiso 0.05675
C33 C 0.9533 0.2624 0.1210 1.000 2 i d Uiso 0.04318
C34 C 0.3467 0.5213 0.0975 1.000 2 i d Uiso 0.04358
C35 C 0.2638 -0.2161 0.3830 1.000 2 i d Uiso 0.07757
C36 C 0.3873 -0.0633 0.2612 1.000 2 i d Uiso 0.05407
C37 C 0.9319 0.3019 0.1941 1.000 2 i d Uiso 0.04906
C38 C 0.2431 -0.2925 0.4761 1.000 2 i d Uiso 0.09900
C39 C 0.3855 0.1658 0.3466 1.000 2 i d Uiso 0.05365
C40 C 1.0597 0.2449 -0.0153 1.000 2 i d Uiso 0.05084
C41 C 0.3541 -0.1503 0.3600 1.000 2 i d Uiso 0.05569
C42 C 0.6171 0.4324 0.1376 1.000 2 i d Uiso 0.05863
C43 C 0.5099 -0.0733 0.2268 1.000 2 i d Uiso 0.04490
C44 C 0.2828 0.3368 0.2049 1.000 2 i d Uiso 0.05321
C45 C 0.7035 0.4920 0.1319 1.000 2 i d Uiso 0.05652
C46 C 0.8993 0.2143 0.2914 1.000 2 i d Uiso 0.05414
C47 C 0.3094 -0.3067 0.5446 1.000 2 i d Uiso 0.10594
C48 C 0.5578 -0.0667 0.1318 1.000 2 i d Uiso 0.04681
C49 C 0.8183 0.3532 0.1794 1.000 2 i d Uiso 0.05499
C50 C 0.6302 0.3335 0.1626 1.000 2 i d Uiso 0.05097
C51 C 0.4030 -0.2349 0.5166 1.000 2 i d Uiso 0.08291
C52 C 0.4149 0.4510 0.1331 1.000 2 i d Uiso 0.06214
C53 C 0.9173 0.1055 0.4553 1.000 2 i d Uiso 0.07289
C54 C 0.8242 0.0488 0.4611 1.000 2 i d Uiso 0.07704
C55 C 0.7706 0.0715 0.3815 1.000 2 i d Uiso 0.06107
C56 C 0.9478 0.1873 0.3712 1.000 2 i d Uiso 0.06841
C57 C 0.6768 0.2255 0.8652 1.000 2 i d Uiso 0.05837
C58 C 0.6683 0.6235 0.0860 1.000 2 i d Uiso 0.03349
C59 C 0.5505 0.1755 0.0385 1.000 2 i d Uiso 0.07179
C60 C 0.4477 0.2303 0.0057 1.000 2 i d Uiso 0.16631

loop_
_atom_type_symbol
_atom_type_radius_bond
Cl 1.200
C 1.200
